data_4106202
loop_
_publ_author_name
'Cai-Yan Gao'
'Liang Zhao'
'Mei-Xiang Wang'

_publ_section_title
;
 Designed Synthesis of Metal Cluster-Centered Pseudo-Rotaxane
 Supramolecular Architectures
;
_journal_name_full 'Journal of the American Chemical Society'
_journal_page_first 8448
_journal_page_last 8451
_journal_paper_doi 10.1021/ja202294v
_journal_volume 133
_journal_year 2011
_chemical_formula_sum 'C28.5 H28.5 Ag2 F4.5 N8 O4.5 S1.5'
_chemical_formula_weight 904.41
_chemical_name_systematic
; 
 ? 
;
_space_group_IT_number 15
_symmetry_cell_setting monoclinic
_symmetry_space_group_name_Hall '-C 2yc'
_symmetry_space_group_name_H-M 'C 1 2/c 1'
_atom_sites_solution_hydrogens geom
_atom_sites_solution_primary direct
_atom_sites_solution_secondary difmap
_audit_creation_method SHELXL-97
_cell_angle_alpha 90.00
_cell_angle_beta 125.94(3)
_cell_angle_gamma 90.00
_cell_formula_units_Z 8
_cell_length_a 32.205(6)
_cell_length_b 12.094(2)
_cell_length_c 22.004(4)
_cell_measurement_reflns_used 9957
_cell_measurement_temperature 173(2)
_cell_measurement_theta_max 27.4847
_cell_measurement_theta_min 1.2847
_cell_volume 6939(3)
_computing_cell_refinement 'CrystalClear (Rigaku Inc., 2008)'
_computing_data_collection 'CrystalClear (Rigaku Inc., 2008)'
_computing_data_reduction 'CrystalClear (Rigaku Inc., 2008)'
_computing_molecular_graphics
;
 Mercury: visualization and analysis of crystal structures, C. F. Macrae,
 P. R. Edgington, P. McCabe, E. Pidcock, G. P. Shields, R. Taylor,
 M. Towler and J. van de Streek, J. Appl. Cryst., 39, 453-457, 2006.
;
_computing_publication_material 'SHELX-97 (Sheldrick, 1997)'
_computing_structure_refinement 'SHELX-97 (Sheldrick, 1997)'
_computing_structure_solution 'SHELX-97 (Sheldrick, 1997)'
_diffrn_ambient_temperature 173(2)
_diffrn_measured_fraction_theta_full 0.998
_diffrn_measured_fraction_theta_max 0.998
_diffrn_measurement_device_type 'MM007HF + CCD (Saturn724+)'
_diffrn_measurement_method '\w scans at fixed \c = 45\%'
_diffrn_radiation_monochromator Confocal
_diffrn_radiation_source 'Rotating Anode'
_diffrn_radiation_type MoK\a
_diffrn_radiation_wavelength 0.71073
_diffrn_reflns_av_R_equivalents 0.0490
_diffrn_reflns_av_sigmaI/netI 0.0429
_diffrn_reflns_limit_h_max 38
_diffrn_reflns_limit_h_min -38
_diffrn_reflns_limit_k_max 13
_diffrn_reflns_limit_k_min -14
_diffrn_reflns_limit_l_max 26
_diffrn_reflns_limit_l_min -23
_diffrn_reflns_number 23069
_diffrn_reflns_theta_full 25.01
_diffrn_reflns_theta_max 25.01
_diffrn_reflns_theta_min 2.55
_exptl_absorpt_coefficient_mu 1.291
_exptl_absorpt_correction_T_max 0.8299
_exptl_absorpt_correction_T_min 0.8009
_exptl_absorpt_correction_type multi-scan
_exptl_absorpt_process_details 'CrystalClear (Rigaku Inc., 2008)'
_exptl_crystal_colour Pale-yellow
_exptl_crystal_density_diffrn 1.731
_exptl_crystal_description Block
_exptl_crystal_F_000 3600
_exptl_crystal_size_max 0.18
_exptl_crystal_size_mid 0.18
_exptl_crystal_size_min 0.15
_refine_diff_density_max 0.890
_refine_diff_density_min -0.779
_refine_diff_density_rms 0.180
_refine_ls_extinction_coef 0.00042(11)
_refine_ls_extinction_expression Fc^*^=kFc[1+0.001xFc^2^\l^3^/sin(2\q)]^-1/4^
_refine_ls_extinction_method SHELXL
_refine_ls_goodness_of_fit_ref 1.154
_refine_ls_hydrogen_treatment constr
_refine_ls_matrix_type full
_refine_ls_number_parameters 519
_refine_ls_number_reflns 6108
_refine_ls_number_restraints 33
_refine_ls_restrained_S_all 1.152
_refine_ls_R_factor_all 0.0877
_refine_ls_R_factor_gt 0.0778
_refine_ls_shift/su_max 0.000
_refine_ls_shift/su_mean 0.000
_refine_ls_structure_factor_coef Fsqd
_refine_ls_weighting_details 'calc w=1/[\s^2^(Fo^2^)+(0.0921P)^2^+111.0397P] where P=(Fo^2^+2Fc^2^)/3'
_refine_ls_weighting_scheme calc
_refine_ls_wR_factor_gt 0.2045
_refine_ls_wR_factor_ref 0.2171
_reflns_number_gt 5462
_reflns_number_total 6108
_reflns_threshold_expression >2sigma(I)
_cod_data_source_file ja202294v_si_002_1.cif
_cod_data_source_block Py8tBuCCAg
_cod_original_cell_volume 6939(2)
_cod_database_code 4106202

loop_
_symmetry_equiv_pos_as_xyz
'x, y, z'
'-x, y, -z+1/2'
'x+1/2, y+1/2, z'
'-x+1/2, y+1/2, -z+1/2'
'-x, -y, -z'
'x, -y, z-1/2'
'-x+1/2, -y+1/2, -z'
'x+1/2, -y+1/2, z-1/2'

loop_
_atom_site_label
_atom_site_type_symbol
_atom_site_fract_x
_atom_site_fract_y
_atom_site_fract_z
_atom_site_U_iso_or_equiv
_atom_site_adp_type
_atom_site_occupancy
_atom_site_symmetry_multiplicity
_atom_site_calc_flag
_atom_site_refinement_flags
_atom_site_disorder_assembly
_atom_site_disorder_group
Ag1 Ag 0.21362(3) 0.68226(6) 0.04325(4) 0.0399(3) Uani 1 1 d . . .
Ag2 Ag 0.31888(3) 0.66837(7) 0.08627(4) 0.0499(3) Uani 1 1 d . . .
N1 N 0.1851(3) 0.7024(6) 0.1144(4) 0.0341(15) Uani 1 1 d . . .
C1 C 0.1435(3) 0.7650(7) 0.0879(5) 0.0351(18) Uani 1 1 d . . .
C2 C 0.1315(4) 0.8096(9) 0.1333(5) 0.047(2) Uani 1 1 d . . .
H2A H 0.1025 0.8561 0.1134 0.056 Uiso 1 1 calc R . .
C3 C 0.1633(4) 0.7841(9) 0.2088(5) 0.052(3) Uani 1 1 d . . .
H3A H 0.1558 0.8123 0.2417 0.063 Uiso 1 1 calc R A .
C4 C 0.2057(4) 0.7181(9) 0.2367(5) 0.048(2) Uani 1 1 d . . .
H4A H 0.2279 0.7012 0.2887 0.058 Uiso 1 1 calc R . .
C5 C 0.2153(3) 0.6768(7) 0.1875(5) 0.039(2) Uani 1 1 d . . .
N2 N 0.2583(3) 0.6112(6) 0.2120(4) 0.0397(17) Uani 1 1 d . . .
C6 C 0.3060(4) 0.6269(12) 0.2850(6) 0.083(5) Uani 1 1 d . . .
H6A H 0.3025 0.6883 0.3107 0.125 Uiso 1 1 calc R A .
H6B H 0.3333 0.6439 0.2792 0.125 Uiso 1 1 calc R . .
H6C H 0.3148 0.5592 0.3147 0.125 Uiso 1 1 calc R . .
N3 N 0.2979(3) 0.5123(5) 0.1703(4) 0.0308(15) Uani 1 1 d . . .
C7 C 0.2559(3) 0.5248(7) 0.1664(4) 0.0331(18) Uani 1 1 d . . .
C8 C 0.2124(3) 0.4590(7) 0.1232(5) 0.040(2) Uani 1 1 d . . .
H8A H 0.1829 0.4705 0.1222 0.048 Uiso 1 1 calc R . .
C9 C 0.2144(3) 0.3771(7) 0.0822(5) 0.039(2) Uani 1 1 d . . .
H9A H 0.1851 0.3322 0.0504 0.046 Uiso 1 1 calc R A .
C10 C 0.2576(3) 0.3586(6) 0.0862(4) 0.0344(18) Uani 1 1 d . . .
H10A H 0.2594 0.2985 0.0601 0.041 Uiso 1 1 calc R . .
C11 C 0.2989(3) 0.4296(6) 0.1293(4) 0.0297(17) Uani 1 1 d . . .
N4 N 0.3450(3) 0.4203(6) 0.1361(4) 0.0390(17) Uani 1 1 d . A .
C12 C 0.3531(4) 0.3207(10) 0.1049(7) 0.066(3) Uani 1 1 d . . .
H12A H 0.3199 0.2882 0.0658 0.098 Uiso 1 1 calc R A .
H12B H 0.3736 0.2666 0.1450 0.098 Uiso 1 1 calc R . .
H12C H 0.3713 0.3417 0.0832 0.098 Uiso 1 1 calc R . .
N5 N 0.3878(3) 0.5880(6) 0.1846(4) 0.0361(16) Uani 1 1 d . . .
C13 C 0.3890(3) 0.4778(7) 0.1924(5) 0.0350(18) Uani 1 1 d . A .
C14 C 0.4314(3) 0.4209(8) 0.2538(5) 0.040(2) Uani 1 1 d . . .
H14A H 0.4309 0.3431 0.2596 0.048 Uiso 1 1 calc R A .
C15 C 0.4736(4) 0.4846(9) 0.3052(5) 0.049(2) Uani 1 1 d . . .
H15A H 0.5032 0.4497 0.3468 0.058 Uiso 1 1 calc R . .
C16 C 0.4735(3) 0.5978(8) 0.2972(5) 0.043(2) Uani 1 1 d . . .
H16A H 0.5024 0.6412 0.3330 0.052 Uiso 1 1 calc R A .
C17 C 0.4302(3) 0.6460(8) 0.2355(4) 0.0366(19) Uani 1 1 d . . .
N6 N 0.4282(3) 0.7655(7) 0.2283(4) 0.0437(18) Uani 1 1 d . . .
C18 C 0.4489(4) 0.8294(10) 0.2944(5) 0.061(3) Uani 1 1 d . . .
H18A H 0.4464 0.9081 0.2821 0.091 Uiso 1 1 calc R . .
H18B H 0.4850 0.8096 0.3314 0.091 Uiso 1 1 calc R . .
H18C H 0.4297 0.8146 0.3152 0.091 Uiso 1 1 calc R . .
N7 N 0.4065(3) 0.7435(5) 0.1075(4) 0.0309(15) Uani 1 1 d . . .
C19 C 0.4177(3) 0.8129(7) 0.1619(5) 0.0344(18) Uani 1 1 d . . .
C20 C 0.4213(4) 0.9264(8) 0.1580(5) 0.047(2) Uani 1 1 d . . .
H20A H 0.4290 0.9738 0.1978 0.057 Uiso 1 1 calc R A .
C21 C 0.4131(4) 0.9669(7) 0.0931(5) 0.045(2) Uani 1 1 d . . .
H21A H 0.4174 1.0437 0.0894 0.054 Uiso 1 1 calc R . .
C22 C 0.3988(3) 0.8990(8) 0.0334(5) 0.043(2) Uani 1 1 d . . .
H22A H 0.3908 0.9280 -0.0125 0.051 Uiso 1 1 calc R A .
C23 C 0.3967(3) 0.7860(7) 0.0436(5) 0.0357(19) Uani 1 1 d . . .
N8 N 0.3852(3) 0.7086(6) -0.0112(4) 0.0333(15) Uani 1 1 d . . .
C24 C 0.4034(4) 0.5949(8) 0.0113(6) 0.051(2) Uani 1 1 d . . .
H24A H 0.3941 0.5521 -0.0328 0.076 Uiso 1 1 calc R . .
H24B H 0.3874 0.5617 0.0336 0.076 Uiso 1 1 calc R . .
H24C H 0.4407 0.5949 0.0483 0.076 Uiso 1 1 calc R . .
S1 S 0.23851(18) 0.5212(4) -0.0707(3) 0.0419(10) Uani 0.50 1 d PD A 1
O1 O 0.2049(5) 0.5575(11) -0.0493(8) 0.050(3) Uani 0.50 1 d P A 1
O2 O 0.2441(7) 0.4071(11) -0.0765(9) 0.064(4) Uani 0.50 1 d P A 1
O3 O 0.2860(4) 0.5841(10) -0.0347(7) 0.043(3) Uani 0.50 1 d P A 1
C25 C 0.2026(5) 0.5681(11) -0.1666(6) 0.054(8) Uani 0.50 1 d PD A 1
F11 F 0.2306(5) 0.5589(10) -0.1923(7) 0.063(3) Uani 0.50 1 d PD A 1
F12 F 0.1609(4) 0.5063(11) -0.2111(7) 0.071(4) Uani 0.50 1 d PD A 1
F13 F 0.1877(5) 0.6727(9) -0.1749(8) 0.070(4) Uani 0.50 1 d PD A 1
C101 C 0.2414(7) 0.6796(15) -0.0239(8) 0.039(4) Uani 0.50 1 d PD . 2
C102 C 0.2318(7) 0.6291(13) -0.0774(8) 0.035(4) Uani 0.50 1 d PD . 2
C103 C 0.2214(8) 0.5495(15) -0.1370(12) 0.068(10) Uani 0.50 1 d PD B 2
C104 C 0.1870(10) 0.4534(18) -0.144(2) 0.102(12) Uani 0.50 1 d PD B 2
H10B H 0.2086 0.3914 -0.1123 0.153 Uiso 0.50 1 calc PR B 2
H10C H 0.1642 0.4294 -0.1960 0.153 Uiso 0.50 1 calc PR B 2
H10D H 0.1665 0.4789 -0.1266 0.153 Uiso 0.50 1 calc PR B 2
C105 C 0.2736(9) 0.507(2) -0.116(2) 0.18(3) Uani 0.50 1 d PD B 2
H10E H 0.2926 0.4716 -0.0671 0.274 Uiso 0.50 1 calc PR B 2
H10F H 0.2935 0.5697 -0.1151 0.274 Uiso 0.50 1 calc PR B 2
H10G H 0.2676 0.4538 -0.1543 0.274 Uiso 0.50 1 calc PR B 2
C106 C 0.1930(15) 0.622(4) -0.209(2) 0.152(18) Uiso 0.50 1 d PD B 2
H10H H 0.2084 0.6108 -0.2357 0.227 Uiso 0.50 1 calc PR B 2
H10I H 0.1958 0.6999 -0.1949 0.227 Uiso 0.50 1 calc PR B 2
H10J H 0.1567 0.6005 -0.2413 0.227 Uiso 0.50 1 calc PR B 2
S2 S 0.42564(16) 0.7470(3) 0.5005(2) 0.0841(11) Uani 1 1 d D . .
O4 O 0.4031(5) 0.8379(11) 0.4471(10) 0.147(8) Uani 0.85(2) 1 d PD C 1
O5 O 0.4627(6) 0.7795(16) 0.5767(7) 0.164(10) Uani 0.85(2) 1 d PD C 1
O6 O 0.3877(6) 0.6651(9) 0.4865(10) 0.108(7) Uani 0.85(2) 1 d PD C 1
O4' O 0.3772(19) 0.778(7) 0.433(4) 0.17(5) Uiso 0.15(2) 1 d PD C 2
O5' O 0.4629(18) 0.834(4) 0.537(3) 0.11(4) Uani 0.15(2) 1 d PD C 2
O6' O 0.4237(18) 0.672(4) 0.549(2) 0.046(15) Uiso 0.15(2) 1 d PD C 2
C26 C 0.4633(5) 0.6749(9) 0.4786(5) 0.069(3) Uani 1 1 d D C .
F21 F 0.4347(3) 0.6224(10) 0.4149(5) 0.135(4) Uani 1 1 d D . .
F22 F 0.4926(4) 0.6012(7) 0.5309(5) 0.119(3) Uani 1 1 d D . .
F23 F 0.4949(3) 0.7367(7) 0.4734(4) 0.090(2) Uani 1 1 d D . .

loop_
_atom_site_aniso_label
_atom_site_aniso_U_11
_atom_site_aniso_U_22
_atom_site_aniso_U_33
_atom_site_aniso_U_23
_atom_site_aniso_U_13
_atom_site_aniso_U_12
Ag1 0.0387(4) 0.0476(4) 0.0381(4) 0.0068(3) 0.0252(3) 0.0065(3)
Ag2 0.0287(4) 0.0689(6) 0.0377(4) 0.0162(4) 0.0114(3) 0.0065(3)
N1 0.037(4) 0.036(4) 0.029(4) -0.004(3) 0.019(3) -0.001(3)
C1 0.030(4) 0.044(5) 0.032(4) -0.006(4) 0.019(4) 0.001(4)
C2 0.039(5) 0.059(6) 0.040(5) -0.006(4) 0.022(4) 0.007(4)
C3 0.059(6) 0.060(6) 0.026(5) -0.012(4) 0.018(5) 0.014(5)
C4 0.047(5) 0.058(6) 0.027(5) -0.008(4) 0.015(4) 0.007(5)
C5 0.041(5) 0.041(5) 0.027(4) -0.005(4) 0.016(4) 0.003(4)
N2 0.034(4) 0.047(4) 0.027(4) 0.001(3) 0.011(3) 0.010(3)
C6 0.053(7) 0.099(10) 0.051(7) -0.046(7) 0.004(6) 0.020(7)
N3 0.033(4) 0.021(3) 0.032(4) 0.001(3) 0.015(3) -0.001(3)
C7 0.027(4) 0.036(4) 0.029(4) 0.002(3) 0.012(3) 0.002(3)
C8 0.037(5) 0.041(5) 0.045(5) 0.003(4) 0.025(4) -0.002(4)
C9 0.030(4) 0.037(5) 0.035(5) -0.004(4) 0.011(4) -0.009(4)
C10 0.046(5) 0.024(4) 0.026(4) -0.004(3) 0.018(4) -0.002(4)
C11 0.034(4) 0.023(4) 0.026(4) 0.005(3) 0.014(3) 0.002(3)
N4 0.038(4) 0.042(4) 0.039(4) -0.015(3) 0.024(3) -0.008(3)
C12 0.047(6) 0.070(7) 0.066(7) -0.024(6) 0.026(6) 0.010(5)
N5 0.029(3) 0.045(4) 0.029(4) 0.005(3) 0.014(3) 0.002(3)
C13 0.033(4) 0.039(5) 0.039(5) -0.006(4) 0.025(4) -0.004(4)
C14 0.028(4) 0.051(5) 0.035(5) 0.012(4) 0.016(4) 0.005(4)
C15 0.042(5) 0.059(6) 0.032(5) 0.022(4) 0.014(4) 0.009(5)
C16 0.040(5) 0.059(6) 0.025(4) 0.002(4) 0.015(4) -0.004(4)
C17 0.035(4) 0.052(5) 0.021(4) 0.001(4) 0.015(4) -0.004(4)
N6 0.048(4) 0.049(5) 0.028(4) -0.002(3) 0.019(4) 0.003(4)
C18 0.053(6) 0.078(8) 0.030(5) -0.024(5) 0.013(5) -0.013(6)
N7 0.037(4) 0.025(3) 0.024(3) 0.002(3) 0.014(3) 0.000(3)
C19 0.031(4) 0.036(5) 0.028(4) 0.003(3) 0.013(4) -0.002(3)
C20 0.048(5) 0.051(6) 0.036(5) -0.010(4) 0.020(4) -0.010(4)
C21 0.044(5) 0.023(4) 0.057(6) 0.001(4) 0.025(5) -0.005(4)
C22 0.039(5) 0.043(5) 0.039(5) 0.012(4) 0.020(4) 0.006(4)
C23 0.027(4) 0.037(5) 0.037(5) 0.000(4) 0.016(4) -0.002(4)
N8 0.031(4) 0.038(4) 0.025(3) -0.001(3) 0.013(3) 0.002(3)
C24 0.052(6) 0.045(5) 0.047(6) 0.003(4) 0.024(5) 0.013(5)
S1 0.043(2) 0.042(3) 0.037(2) -0.0074(19) 0.021(2) -0.006(2)
O1 0.061(8) 0.052(8) 0.054(8) -0.016(6) 0.043(7) -0.020(7)
O2 0.083(11) 0.032(7) 0.067(10) -0.012(7) 0.038(9) -0.006(7)
O3 0.031(6) 0.034(6) 0.043(7) -0.020(5) 0.010(6) -0.011(5)
C25 0.050(14) 0.071(17) 0.039(13) 0.020(11) 0.024(12) 0.030(13)
F11 0.074(9) 0.071(8) 0.051(7) 0.005(6) 0.040(7) -0.004(7)
F12 0.054(7) 0.064(8) 0.050(7) -0.009(6) 0.005(6) -0.013(6)
F13 0.089(10) 0.043(7) 0.069(9) 0.014(6) 0.042(8) 0.029(7)
C101 0.033(9) 0.053(11) 0.035(10) -0.009(8) 0.023(8) -0.008(8)
C102 0.044(10) 0.027(8) 0.037(9) -0.006(7) 0.025(8) -0.003(7)
C103 0.080(19) 0.063(16) 0.11(3) -0.062(17) 0.08(2) -0.050(15)
C104 0.12(2) 0.045(14) 0.21(4) -0.028(19) 0.13(3) -0.032(16)
C105 0.11(3) 0.16(4) 0.34(7) -0.21(4) 0.16(4) -0.10(3)
S2 0.103(3) 0.060(2) 0.117(3) -0.002(2) 0.080(3) 0.0125(19)
O4 0.122(12) 0.099(11) 0.26(2) 0.098(13) 0.135(15) 0.062(9)
O5 0.187(18) 0.20(2) 0.102(12) -0.077(13) 0.082(12) 0.015(16)
O6 0.142(14) 0.067(7) 0.186(19) -0.028(8) 0.136(16) -0.030(7)
O5' 0.08(5) 0.06(4) 0.20(9) 0.09(5) 0.09(6) 0.05(3)
C26 0.087(9) 0.068(8) 0.052(7) -0.003(6) 0.041(7) -0.009(7)
F21 0.093(6) 0.203(12) 0.116(8) -0.080(8) 0.065(6) -0.039(7)
F22 0.156(9) 0.094(6) 0.135(8) 0.048(6) 0.101(8) 0.062(6)
F23 0.072(5) 0.119(7) 0.098(6) 0.007(5) 0.061(5) -0.002(5)

loop_
_atom_type_symbol
_atom_type_description
_atom_type_scat_dispersion_real
_atom_type_scat_dispersion_imag
_atom_type_scat_source
C C 0.0033 0.0016 'International Tables Vol C Tables 4.2.6.8 and 6.1.1.4'
H H 0.0000 0.0000 'International Tables Vol C Tables 4.2.6.8 and 6.1.1.4'
N N 0.0061 0.0033 'International Tables Vol C Tables 4.2.6.8 and 6.1.1.4'
O O 0.0106 0.0060 'International Tables Vol C Tables 4.2.6.8 and 6.1.1.4'
F F 0.0171 0.0103 'International Tables Vol C Tables 4.2.6.8 and 6.1.1.4'
S S 0.1246 0.1234 'International Tables Vol C Tables 4.2.6.8 and 6.1.1.4'
Ag Ag -0.8971 1.1015 'International Tables Vol C Tables 4.2.6.8 and 6.1.1.4'

loop_
_geom_angle_atom_site_label_1
_geom_angle_atom_site_label_2
_geom_angle_atom_site_label_3
_geom_angle
_geom_angle_site_symmetry_1
_geom_angle_site_symmetry_3
C101 Ag1 N1 174.6(5) . .
C101 Ag1 C101 49.2(7) . 7_565
N1 Ag1 C101 125.6(4) . 7_565
C101 Ag1 O1 45.1(5) . .
N1 Ag1 O1 139.7(3) . .
C101 Ag1 O1 93.9(4) 7_565 .
C101 Ag1 C102 74.7(6) . 7_565
N1 Ag1 C102 100.3(3) . 7_565
C101 Ag1 C102 26.2(3) 7_565 7_565
O1 Ag1 C102 119.8(4) . 7_565
C101 Ag1 Ag2 49.3(5) . .
N1 Ag1 Ag2 130.37(18) . .
C101 Ag1 Ag2 52.9(4) 7_565 .
O1 Ag1 Ag2 77.1(3) . .
C102 Ag1 Ag2 61.3(3) 7_565 .
C101 Ag1 Ag2 53.4(5) . 7_565
N1 Ag1 Ag2 122.68(18) . 7_565
C101 Ag1 Ag2 47.5(4) 7_565 7_565
O1 Ag1 Ag2 76.8(3) . 7_565
C102 Ag1 Ag2 64.1(3) 7_565 7_565
Ag2 Ag1 Ag2 91.94(4) . 7_565
N5 Ag2 C101 157.5(5) . .
N5 Ag2 C101 153.3(4) . 7_565
C101 Ag2 C101 47.9(7) . 7_565
N5 Ag2 O3 115.3(3) . .
C101 Ag2 O3 49.4(5) . .
C101 Ag2 O3 90.5(4) 7_565 .
N5 Ag2 Ag1 130.06(18) . .
C101 Ag2 Ag1 46.1(4) . .
C101 Ag2 Ag1 52.2(4) 7_565 .
O3 Ag2 Ag1 89.6(3) . .
N5 Ag2 Ag1 141.58(18) . 7_565
C101 Ag2 Ag1 52.3(5) . 7_565
C101 Ag2 Ag1 44.7(3) 7_565 7_565
O3 Ag2 Ag1 61.8(3) . 7_565
Ag1 Ag2 Ag1 88.06(4) . 7_565
C1 N1 C5 119.4(7) . .
C1 N1 Ag1 118.1(5) . .
C5 N1 Ag1 120.4(6) . .
N1 C1 C2 122.7(8) . .
N1 C1 N8 116.1(7) . 7_565
C2 C1 N8 121.0(8) . 7_565
C1 C2 C3 117.5(9) . .
C4 C3 C2 120.3(9) . .
C3 C4 C5 118.7(9) . .
N1 C5 C4 121.3(8) . .
N1 C5 N2 116.8(7) . .
C4 C5 N2 121.9(8) . .
C5 N2 C7 120.9(7) . .
C5 N2 C6 121.4(8) . .
C7 N2 C6 117.7(7) . .
C7 N3 C11 117.8(7) . .
N3 C7 C8 124.3(8) . .
N3 C7 N2 114.4(7) . .
C8 C7 N2 121.3(8) . .
C9 C8 C7 116.6(8) . .
C10 C9 C8 121.3(8) . .
C9 C10 C11 118.5(8) . .
N3 C11 C10 121.4(7) . .
N3 C11 N4 115.0(7) . .
C10 C11 N4 123.6(7) . .
C13 N4 C11 120.8(7) . .
C13 N4 C12 116.7(7) . .
C11 N4 C12 118.5(7) . .
C13 N5 C17 118.1(7) . .
C13 N5 Ag2 119.9(6) . .
C17 N5 Ag2 121.9(6) . .
N5 C13 N4 116.2(8) . .
N5 C13 C14 123.1(8) . .
N4 C13 C14 120.7(8) . .
C15 C14 C13 116.4(9) . .
C16 C15 C14 121.4(8) . .
C15 C16 C17 117.9(9) . .
N5 C17 C16 122.9(9) . .
N5 C17 N6 118.1(7) . .
C16 C17 N6 118.8(8) . .
C19 N6 C18 121.4(9) . .
C19 N6 C17 119.0(7) . .
C18 N6 C17 117.8(8) . .
C19 N7 C23 118.3(7) . .
N7 C19 C20 124.0(8) . .
N7 C19 N6 116.7(7) . .
C20 C19 N6 119.2(8) . .
C21 C20 C19 116.3(9) . .
C22 C21 C20 121.9(8) . .
C21 C22 C23 116.8(8) . .
N7 C23 N8 115.2(7) . .
N7 C23 C22 122.5(8) . .
N8 C23 C22 122.3(8) . .
C23 N8 C1 122.6(7) . 7_565
C23 N8 C24 119.2(7) . .
C1 N8 C24 118.1(7) 7_565 .
O2 S1 O3 114.4(9) . .
O2 S1 O1 118.5(9) . .
O3 S1 O1 113.7(8) . .
O2 S1 C25 103.4(8) . .
O3 S1 C25 102.7(7) . .
O1 S1 C25 101.1(8) . .
S1 O1 Ag1 135.2(8) . .
S1 O3 Ag2 117.2(8) . .
F11 C25 F13 107.6(11) . .
F11 C25 F12 106.6(11) . .
F13 C25 F12 107.9(11) . .
F11 C25 S1 110.1(9) . .
F13 C25 S1 113.2(11) . .
F12 C25 S1 111.1(10) . .
C102 C101 C101 146(2) . 7_565
C102 C101 Ag1 136.1(15) . .
C101 C101 Ag1 73.0(8) 7_565 .
C102 C101 Ag2 120.9(14) . .
C101 C101 Ag2 71.2(9) 7_565 .
Ag1 C101 Ag2 84.5(5) . .
C102 C101 Ag1 90.9(12) . 7_565
C101 C101 Ag1 57.8(9) 7_565 7_565
Ag1 C101 Ag1 130.8(7) . 7_565
Ag2 C101 Ag1 80.2(5) . 7_565
C102 C101 Ag2 99.9(13) . 7_565
C101 C101 Ag2 60.9(10) 7_565 7_565
Ag1 C101 Ag2 81.9(5) . 7_565
Ag2 C101 Ag2 132.1(7) . 7_565
Ag1 C101 Ag2 74.9(5) 7_565 7_565
C101 C102 C103 171(2) . .
C101 C102 Ag1 62.9(11) . 7_565
C103 C102 Ag1 124.1(11) . 7_565
C102 C103 C105 108.1(16) . .
C102 C103 C106 103(3) . .
C105 C103 C106 112.0(13) . .
C102 C103 C104 110.0(17) . .
C105 C103 C104 111.9(11) . .
C106 C103 C104 111.4(13) . .
O5 S2 O4' 143(5) . .
O5 S2 O5' 45(2) . .
O4' S2 O5' 115.7(19) . .
O5 S2 O6' 70.6(18) . .
O4' S2 O6' 116.2(18) . .
O5' S2 O6' 115.8(18) . .
O5 S2 O4 114.7(9) . .
O4' S2 O4 41(2) . .
O5' S2 O4 75.8(18) . .
O6' S2 O4 149.6(19) . .
O5 S2 O6 117.0(8) . .
O4' S2 O6 71.9(19) . .
O5' S2 O6 160(3) . .
O6' S2 O6 48.0(17) . .
O4 S2 O6 112.6(7) . .
O5 S2 C26 102.7(8) . .
O4' S2 C26 110(5) . .
O5' S2 C26 92(3) . .
O6' S2 C26 103.2(18) . .
O4 S2 C26 104.4(7) . .
O6 S2 C26 103.3(6) . .
F21 C26 F22 107.6(10) . .
F21 C26 F23 106.1(9) . .
F22 C26 F23 105.5(10) . .
F21 C26 S2 111.4(9) . .
F22 C26 S2 110.4(8) . .
F23 C26 S2 115.4(8) . .

loop_
_geom_bond_atom_site_label_1
_geom_bond_atom_site_label_2
_geom_bond_distance
_geom_bond_site_symmetry_2
Ag1 C101 2.130(14) .
Ag1 N1 2.245(7) .
Ag1 C101 2.407(18) 7_565
Ag1 O1 2.415(13) .
Ag1 C102 2.703(16) 7_565
Ag1 Ag2 2.9408(13) .
Ag1 Ag2 2.9967(12) 7_565
Ag2 N5 2.217(7) .
Ag2 C101 2.241(17) .
Ag2 C101 2.430(19) 7_565
Ag2 O3 2.437(12) .
Ag2 Ag1 2.9967(12) 7_565
N1 C1 1.336(11) .
N1 C5 1.339(11) .
C1 C2 1.376(12) .
C1 N8 1.405(11) 7_565
C2 C3 1.382(13) .
C3 C4 1.376(14) .
C4 C5 1.383(13) .
C5 N2 1.401(11) .
N2 C7 1.420(11) .
N2 C6 1.443(12) .
N3 C7 1.312(10) .
N3 C11 1.361(10) .
C7 C8 1.391(12) .
C8 C9 1.365(13) .
C9 C10 1.359(13) .
C10 C11 1.388(11) .
C11 N4 1.406(11) .
N4 C13 1.402(11) .
N4 C12 1.483(12) .
N5 C13 1.341(11) .
N5 C17 1.348(11) .
C13 C14 1.413(12) .
C14 C15 1.384(13) .
C15 C16 1.380(14) .
C16 C17 1.382(12) .
C17 N6 1.451(12) .
N6 C19 1.413(11) .
N6 C18 1.420(12) .
N7 C19 1.327(11) .
N7 C23 1.350(11) .
C19 C20 1.384(13) .
C20 C21 1.381(14) .
C21 C22 1.379(13) .
C22 C23 1.393(13) .
C23 N8 1.393(11) .
N8 C1 1.405(11) 7_565
N8 C24 1.462(12) .
S1 O2 1.407(14) .
S1 O3 1.458(12) .
S1 O1 1.478(14) .
S1 C25 1.802(10) .
C25 F11 1.323(14) .
C25 F13 1.326(13) .
C25 F12 1.334(14) .
C101 C102 1.195(9) .
C101 C101 1.90(3) 7_565
C101 Ag1 2.407(18) 7_565
C101 Ag2 2.430(19) 7_565
C102 C103 1.497(10) .
C102 Ag1 2.703(16) 7_565
C103 C105 1.547(10) .
C103 C106 1.551(10) .
C103 C104 1.553(10) .
S2 O5 1.429(12) .
S2 O4' 1.43(4) .
S2 O5' 1.43(4) .
S2 O6' 1.43(4) .
S2 O4 1.454(11) .
S2 O6 1.458(10) .
S2 C26 1.776(14) .
C26 F21 1.305(11) .
C26 F22 1.315(11) .
C26 F23 1.321(11) .

loop_
_geom_torsion_atom_site_label_1
_geom_torsion_atom_site_label_2
_geom_torsion_atom_site_label_3
_geom_torsion_atom_site_label_4
_geom_torsion
_geom_torsion_site_symmetry_1
_geom_torsion_site_symmetry_4
C101 Ag1 Ag2 N5 -150.0(7) . .
N1 Ag1 Ag2 N5 37.2(3) . .
C101 Ag1 Ag2 N5 145.6(4) 7_565 .
O1 Ag1 Ag2 N5 -109.3(4) . .
C102 Ag1 Ag2 N5 115.8(4) 7_565 .
Ag2 Ag1 Ag2 N5 174.7(3) 7_565 .
N1 Ag1 Ag2 C101 -172.9(7) . .
C101 Ag1 Ag2 C101 -64.5(8) 7_565 .
O1 Ag1 Ag2 C101 40.7(7) . .
C102 Ag1 Ag2 C101 -94.2(8) 7_565 .
Ag2 Ag1 Ag2 C101 -35.3(6) 7_565 .
C101 Ag1 Ag2 C101 64.5(8) . 7_565
N1 Ag1 Ag2 C101 -108.4(4) . 7_565
O1 Ag1 Ag2 C101 105.1(5) . 7_565
C102 Ag1 Ag2 C101 -29.7(4) 7_565 7_565
Ag2 Ag1 Ag2 C101 29.1(4) 7_565 7_565
C101 Ag1 Ag2 O3 -26.5(7) . .
N1 Ag1 Ag2 O3 160.6(4) . .
C101 Ag1 Ag2 O3 -91.0(5) 7_565 .
O1 Ag1 Ag2 O3 14.2(5) . .
C102 Ag1 Ag2 O3 -120.7(5) 7_565 .
Ag2 Ag1 Ag2 O3 -61.8(3) 7_565 .
C101 Ag1 Ag2 Ag1 35.3(6) . 7_565
N1 Ag1 Ag2 Ag1 -137.6(2) . 7_565
C101 Ag1 Ag2 Ag1 -29.1(4) 7_565 7_565
O1 Ag1 Ag2 Ag1 76.0(3) . 7_565
C102 Ag1 Ag2 Ag1 -58.9(3) 7_565 7_565
Ag2 Ag1 Ag2 Ag1 0.0 7_565 7_565
C101 Ag1 N1 C1 58(5) . .
C101 Ag1 N1 C1 74.4(8) 7_565 .
O1 Ag1 N1 C1 -93.4(8) . .
C102 Ag1 N1 C1 82.0(7) 7_565 .
Ag2 Ag1 N1 C1 143.0(5) . .
Ag2 Ag1 N1 C1 16.3(7) 7_565 .
C101 Ag1 N1 C5 -105(5) . .
C101 Ag1 N1 C5 -89.2(8) 7_565 .
O1 Ag1 N1 C5 103.0(8) . .
C102 Ag1 N1 C5 -81.5(7) 7_565 .
Ag2 Ag1 N1 C5 -20.5(7) . .
Ag2 Ag1 N1 C5 -147.3(6) 7_565 .
C5 N1 C1 C2 3.4(13) . .
Ag1 N1 C1 C2 -160.3(7) . .
C5 N1 C1 N8 178.0(8) . 7_565
Ag1 N1 C1 N8 14.2(10) . 7_565
N1 C1 C2 C3 -2.5(15) . .
N8 C1 C2 C3 -176.7(9) 7_565 .
C1 C2 C3 C4 1.2(16) . .
C2 C3 C4 C5 -0.9(17) . .
C1 N1 C5 C4 -3.1(14) . .
Ag1 N1 C5 C4 160.3(8) . .
C1 N1 C5 N2 -179.9(8) . .
Ag1 N1 C5 N2 -16.6(11) . .
C3 C4 C5 N1 1.9(15) . .
C3 C4 C5 N2 178.6(9) . .
N1 C5 N2 C7 -37.1(12) . .
C4 C5 N2 C7 146.1(9) . .
N1 C5 N2 C6 144.5(11) . .
C4 C5 N2 C6 -32.4(15) . .
C11 N3 C7 C8 0.1(12) . .
C11 N3 C7 N2 178.7(7) . .
C5 N2 C7 N3 143.3(8) . .
C6 N2 C7 N3 -38.2(13) . .
C5 N2 C7 C8 -38.1(12) . .
C6 N2 C7 C8 140.3(11) . .
N3 C7 C8 C9 -0.5(13) . .
N2 C7 C8 C9 -179.0(8) . .
C7 C8 C9 C10 2.6(13) . .
C8 C9 C10 C11 -4.1(13) . .
C7 N3 C11 C10 -1.7(11) . .
C7 N3 C11 N4 -179.8(7) . .
C9 C10 C11 N3 3.7(12) . .
C9 C10 C11 N4 -178.4(8) . .
N3 C11 N4 C13 12.1(11) . .
C10 C11 N4 C13 -165.9(8) . .
N3 C11 N4 C12 169.0(8) . .
C10 C11 N4 C12 -9.0(12) . .
C101 Ag2 N5 C13 -5.3(14) . .
C101 Ag2 N5 C13 148.7(10) 7_565 .
O3 Ag2 N5 C13 -47.7(7) . .
Ag1 Ag2 N5 C13 65.0(7) . .
Ag1 Ag2 N5 C13 -123.5(5) 7_565 .
C101 Ag2 N5 C17 170.9(11) . .
C101 Ag2 N5 C17 -35.0(12) 7_565 .
O3 Ag2 N5 C17 128.6(7) . .
Ag1 Ag2 N5 C17 -118.7(6) . .
Ag1 Ag2 N5 C17 52.8(8) 7_565 .
C17 N5 C13 N4 -176.9(7) . .
Ag2 N5 C13 N4 -0.5(10) . .
C17 N5 C13 C14 4.2(12) . .
Ag2 N5 C13 C14 -179.4(6) . .
C11 N4 C13 N5 -69.5(10) . .
C12 N4 C13 N5 133.2(9) . .
C11 N4 C13 C14 109.4(9) . .
C12 N4 C13 C14 -47.9(12) . .
N5 C13 C14 C15 -3.0(13) . .
N4 C13 C14 C15 178.1(8) . .
C13 C14 C15 C16 1.3(14) . .
C14 C15 C16 C17 -0.9(14) . .
C13 N5 C17 C16 -3.7(12) . .
Ag2 N5 C17 C16 180.0(6) . .
C13 N5 C17 N6 -178.1(7) . .
Ag2 N5 C17 N6 5.5(10) . .
C15 C16 C17 N5 2.1(13) . .
C15 C16 C17 N6 176.5(8) . .
N5 C17 N6 C19 -59.8(11) . .
C16 C17 N6 C19 125.5(9) . .
N5 C17 N6 C18 135.1(9) . .
C16 C17 N6 C18 -39.6(12) . .
C23 N7 C19 C20 -1.7(13) . .
C23 N7 C19 N6 -179.2(7) . .
C18 N6 C19 N7 169.2(9) . .
C17 N6 C19 N7 4.7(12) . .
C18 N6 C19 C20 -8.4(14) . .
C17 N6 C19 C20 -173.0(8) . .
N7 C19 C20 C21 -0.8(14) . .
N6 C19 C20 C21 176.7(8) . .
C19 C20 C21 C22 4.0(14) . .
C20 C21 C22 C23 -4.6(14) . .
C19 N7 C23 N8 180.0(7) . .
C19 N7 C23 C22 1.0(12) . .
C21 C22 C23 N7 2.1(13) . .
C21 C22 C23 N8 -176.9(8) . .
N7 C23 N8 C1 155.6(7) . 7_565
C22 C23 N8 C1 -25.4(12) . 7_565
N7 C23 N8 C24 -23.9(11) . .
C22 C23 N8 C24 155.1(9) . .
O2 S1 O1 Ag1 129.4(12) . .
O3 S1 O1 Ag1 -9.3(15) . .
C25 S1 O1 Ag1 -118.6(11) . .
C101 Ag1 O1 S1 35.0(11) . .
N1 Ag1 O1 S1 -148.6(9) . .
C101 Ag1 O1 S1 41.3(13) 7_565 .
C102 Ag1 O1 S1 36.5(14) 7_565 .
Ag2 Ag1 O1 S1 -9.3(11) . .
Ag2 Ag1 O1 S1 85.9(12) 7_565 .
O2 S1 O3 Ag2 -113.5(9) . .
O1 S1 O3 Ag2 26.9(11) . .
C25 S1 O3 Ag2 135.2(7) . .
N5 Ag2 O3 S1 107.1(7) . .
C101 Ag2 O3 S1 -53.0(9) . .
C101 Ag2 O3 S1 -80.2(8) 7_565 .
Ag1 Ag2 O3 S1 -28.0(7) . .
Ag1 Ag2 O3 S1 -116.0(8) 7_565 .
O2 S1 C25 F11 -67.0(13) . .
O3 S1 C25 F11 52.2(11) . .
O1 S1 C25 F11 169.9(10) . .
O2 S1 C25 F13 172.5(12) . .
O3 S1 C25 F13 -68.3(12) . .
O1 S1 C25 F13 49.4(12) . .
O2 S1 C25 F12 50.9(13) . .
O3 S1 C25 F12 170.1(10) . .
O1 S1 C25 F12 -72.2(11) . .
N1 Ag1 C101 C102 -141(4) . .
C101 Ag1 C101 C102 -158(3) 7_565 .
O1 Ag1 C101 C102 13.9(19) . .
C102 Ag1 C101 C102 -165(2) 7_565 .
Ag2 Ag1 C101 C102 130(3) . .
Ag2 Ag1 C101 C102 -96(2) 7_565 .
N1 Ag1 C101 C101 17(6) . 7_565
O1 Ag1 C101 C101 171.8(16) . 7_565
C102 Ag1 C101 C101 -6.9(9) 7_565 7_565
Ag2 Ag1 C101 C101 -72.0(9) . 7_565
Ag2 Ag1 C101 C101 61.9(9) 7_565 7_565
N1 Ag1 C101 Ag2 89(5) . .
C101 Ag1 C101 Ag2 72.0(9) 7_565 .
O1 Ag1 C101 Ag2 -116.2(9) . .
C102 Ag1 C101 Ag2 65.1(5) 7_565 .
Ag2 Ag1 C101 Ag2 133.9(6) 7_565 .
N1 Ag1 C101 Ag1 17(6) . 7_565
C101 Ag1 C101 Ag1 0.0 7_565 7_565
O1 Ag1 C101 Ag1 171.8(16) . 7_565
C102 Ag1 C101 Ag1 -6.9(9) 7_565 7_565
Ag2 Ag1 C101 Ag1 -72.0(9) . 7_565
Ag2 Ag1 C101 Ag1 61.9(9) 7_565 7_565
N1 Ag1 C101 Ag2 -45(5) . 7_565
C101 Ag1 C101 Ag2 -61.9(9) 7_565 7_565
O1 Ag1 C101 Ag2 109.8(8) . 7_565
C102 Ag1 C101 Ag2 -68.8(5) 7_565 7_565
Ag2 Ag1 C101 Ag2 -133.9(6) . 7_565
N5 Ag2 C101 C102 -51(2) . .
C101 Ag2 C101 C102 144(2) 7_565 .
O3 Ag2 C101 C102 2.2(14) . .
Ag1 Ag2 C101 C102 -141.8(19) . .
Ag1 Ag2 C101 C102 85.1(16) 7_565 .
N5 Ag2 C101 C101 164.6(5) . 7_565
O3 Ag2 C101 C101 -142.0(13) . 7_565
Ag1 Ag2 C101 C101 73.9(7) . 7_565
Ag1 Ag2 C101 C101 -59.2(8) 7_565 7_565
N5 Ag2 C101 Ag1 90.7(10) . .
C101 Ag2 C101 Ag1 -73.9(7) 7_565 .
O3 Ag2 C101 Ag1 144.1(9) . .
Ag1 Ag2 C101 Ag1 -133.1(7) 7_565 .
N5 Ag2 C101 Ag1 -136.2(9) . 7_565
C101 Ag2 C101 Ag1 59.2(8) 7_565 7_565
O3 Ag2 C101 Ag1 -82.9(6) . 7_565
Ag1 Ag2 C101 Ag1 133.1(7) . 7_565
N5 Ag2 C101 Ag2 164.6(5) . 7_565
C101 Ag2 C101 Ag2 0.000(1) 7_565 7_565
O3 Ag2 C101 Ag2 -142.0(13) . 7_565
Ag1 Ag2 C101 Ag2 73.9(7) . 7_565
Ag1 Ag2 C101 Ag2 -59.2(8) 7_565 7_565
C101 C101 C102 C103 164(10) 7_565 .
Ag1 C101 C102 C103 -55(13) . .
Ag2 C101 C102 C103 62(12) . .
Ag1 C101 C102 C103 141(12) 7_565 .
Ag2 C101 C102 C103 -144(11) 7_565 .
C101 C101 C102 Ag1 23(3) 7_565 7_565
Ag1 C101 C102 Ag1 163(2) . 7_565
Ag2 C101 C102 Ag1 -79.1(11) . 7_565
Ag2 C101 C102 Ag1 74.8(7) 7_565 7_565
C101 C102 C103 C105 -78(12) . .
Ag1 C102 C103 C105 60.0(19) 7_565 .
C101 C102 C103 C106 164(12) . .
Ag1 C102 C103 C106 -58.6(18) 7_565 .
C101 C102 C103 C104 45(12) . .
Ag1 C102 C103 C104 -177.5(14) 7_565 .
O5 S2 C26 F21 169.1(12) . .
O4' S2 C26 F21 -28(2) . .
O5' S2 C26 F21 -147(2) . .
O6' S2 C26 F21 96(2) . .
O4 S2 C26 F21 -70.9(11) . .
O6 S2 C26 F21 47.0(11) . .
O5 S2 C26 F22 49.6(12) . .
O4' S2 C26 F22 -148(2) . .
O5' S2 C26 F22 94(2) . .
O6' S2 C26 F22 -23(2) . .
O4 S2 C26 F22 169.6(10) . .
O6 S2 C26 F22 -72.5(10) . .
O5 S2 C26 F23 -69.9(12) . .
O4' S2 C26 F23 93(2) . .
O5' S2 C26 F23 -26(2) . .
O6' S2 C26 F23 -143(2) . .
O4 S2 C26 F23 50.1(11) . .
O6 S2 C26 F23 168.0(10) . .

loop_
_platon_squeeze_void_nr
_platon_squeeze_void_average_x
_platon_squeeze_void_average_y
_platon_squeeze_void_average_z
_platon_squeeze_void_volume
_platon_squeeze_void_count_electrons
_platon_squeeze_void_content
1 0.500 0.000 0.416 323 236 ' '
2 0.000 0.500 0.760 323 236 ' '
